data_7002996
loop_
_publ_author_name
'Sun, Raymond Wai-Yin'
'Ng, Miro Fei-Yeung'
'Wong, Ella Lai-Ming'
'Zhang, Jingfei'
'Chui, Stephen Sin-Yin'
'Shek, Lam'
'Lau, Tai-Chu'
'Che, Chi-Ming'

_publ_section_title
;
 Dual anti-angiogenic and cytotoxic properties of ruthenium(iii)
 complexes containing pyrazolato and/or pyrazole ligands
;
_journal_issue 48
_journal_name_full 'Dalton Transactions'
_journal_page_first 10712
_journal_page_last 10716
_journal_paper_doi 10.1039/b912236b
_journal_year 2009
_chemical_formula_moiety 'C12 H28, 4(C24 H28 N16 O Ru2), 4(H2 O)'
_chemical_formula_sum 'C108 H148 N64 O8 Ru8'
_chemical_formula_weight 3279.46
_chemical_name_systematic
;
?
;
_space_group_IT_number 110
_symmetry_cell_setting tetragonal
_symmetry_space_group_name_Hall 'I 4bw -2c'
_symmetry_space_group_name_H-M 'I 41 c d'
_atom_sites_solution_hydrogens geom
_atom_sites_solution_primary direct
_atom_sites_solution_secondary difmap
_audit_creation_method SHELXL-97
_cell_angle_alpha 90.00
_cell_angle_beta 90.00
_cell_angle_gamma 90.00
_cell_formula_units_Z 4
_cell_length_a 29.5958(8)
_cell_length_b 29.5958(8)
_cell_length_c 15.2531(4)
_cell_measurement_reflns_used 200
_cell_measurement_temperature 100(2)
_cell_measurement_theta_max 85
_cell_measurement_theta_min 4
_cell_volume 13360.4(6)
_computing_structure_refinement 'SHELXL-97 (Sheldrick, 1997)'
_computing_structure_solution 'SHELXS-97 (Sheldrick, 1990)'
_diffrn_ambient_temperature 100(2)
_diffrn_measured_fraction_theta_full 0.981
_diffrn_measured_fraction_theta_max 0.981
_diffrn_radiation_monochromator graphite
_diffrn_radiation_source 'fine-focus sealed tube'
_diffrn_radiation_type CuK\a
_diffrn_radiation_wavelength 1.54178
_diffrn_reflns_av_R_equivalents 0.0382
_diffrn_reflns_av_sigmaI/netI 0.0255
_diffrn_reflns_limit_h_max 33
_diffrn_reflns_limit_h_min -33
_diffrn_reflns_limit_k_max 34
_diffrn_reflns_limit_k_min -34
_diffrn_reflns_limit_l_max 16
_diffrn_reflns_limit_l_min -17
_diffrn_reflns_number 39710
_diffrn_reflns_theta_full 66.01
_diffrn_reflns_theta_max 66.01
_diffrn_reflns_theta_min 2.99
_exptl_absorpt_coefficient_mu 7.764
_exptl_absorpt_correction_T_max 0.8005
_exptl_absorpt_correction_T_min 0.5107
_exptl_absorpt_correction_type multi-scan
_exptl_absorpt_process_details sadabs
_exptl_crystal_colour purple
_exptl_crystal_density_diffrn 1.630
_exptl_crystal_density_method 'not measured'
_exptl_crystal_description bar
_exptl_crystal_F_000 6640
_exptl_crystal_size_max 0.10
_exptl_crystal_size_mid 0.03
_exptl_crystal_size_min 0.03
_refine_diff_density_max 2.500
_refine_diff_density_min -0.994
_refine_diff_density_rms 0.132
_refine_ls_abs_structure_details 'Flack H D (1983), Acta Cryst. A39, 876-881'
_refine_ls_abs_structure_Flack 0.019(14)
_refine_ls_extinction_method none
_refine_ls_goodness_of_fit_ref 1.038
_refine_ls_hydrogen_treatment mixed
_refine_ls_matrix_type full
_refine_ls_number_parameters 444
_refine_ls_number_reflns 5635
_refine_ls_number_restraints 90
_refine_ls_restrained_S_all 1.085
_refine_ls_R_factor_all 0.0593
_refine_ls_R_factor_gt 0.0592
_refine_ls_shift/su_max 0.001
_refine_ls_shift/su_mean 0.000
_refine_ls_structure_factor_coef Fsqd
_refine_ls_weighting_details 'calc w=1/[\s^2^(Fo^2^)+(0.1236P)^2^+48.5095P] where P=(Fo^2^+2Fc^2^)/3'
_refine_ls_weighting_scheme calc
_refine_ls_wR_factor_gt 0.1504
_refine_ls_wR_factor_ref 0.1506
_reflns_number_gt 5609
_reflns_number_total 5635
_reflns_threshold_expression >2sigma(I)
_cod_data_source_file b912236b.txt
_cod_data_source_block ml002b
_cod_depositor_comments
;
The following automatic conversions were performed:
'_symmetry_cell_setting' value 'TETRAGONAL' changed to 'tetragonal'
according to '/home/saulius/struct/CIF-dictionaries/cif_core.dic'
dictionary named 'cif_core.dic' version 2.4.1 from 2010-06-29.

Automatic conversion script
Id: cif_fix_enum 1527 2010-12-29 10:47:43Z saulius 
;
_cod_database_code 7002996

loop_
_symmetry_equiv_pos_as_xyz
'x, y, z'
'-x+1/2, -y+1/2, z+1/2'
'-y, x+1/2, z+1/4'
'y+1/2, -x, z+3/4'
'x, -y, z+1/2'
'-x+1/2, y+1/2, z'
'-y, -x+1/2, z+3/4'
'y+1/2, x, z+1/4'
'x+1/2, y+1/2, z+1/2'
'-x+1, -y+1, z+1'
'-y+1/2, x+1, z+3/4'
'y+1, -x+1/2, z+5/4'
'x+1/2, -y+1/2, z+1'
'-x+1, y+1, z+1/2'
'-y+1/2, -x+1, z+5/4'
'y+1, x+1/2, z+3/4'

loop_
_atom_site_label
_atom_site_type_symbol
_atom_site_fract_x
_atom_site_fract_y
_atom_site_fract_z
_atom_site_U_iso_or_equiv
_atom_site_adp_type
_atom_site_occupancy
_atom_site_symmetry_multiplicity
_atom_site_calc_flag
_atom_site_refinement_flags
_atom_site_disorder_assembly
_atom_site_disorder_group
Ru1 Ru 0.253791(15) -0.060895(16) 0.42620(5) 0.01331(17) Uani 1 1 d . . .
Ru2 Ru 0.251494(16) 0.046827(15) 0.42535(5) 0.01353(18) Uani 1 1 d . . .
O1W O 0.25263(13) -0.0128(2) 0.6691(4) 0.0311(14) Uani 1 1 d D . .
H1WA H 0.22638(15) -0.0172(2) 0.6920(4) 0.047 Uiso 1 1 d RD . .
H1WB H 0.24987(13) -0.0128(2) 0.6130(4) 0.047 Uiso 1 1 d RD . .
O1 O 0.25253(11) -0.00660(15) 0.4929(3) 0.0142(10) Uani 1 1 d . . .
N1A N 0.30109(17) -0.02948(17) 0.3476(3) 0.0155(10) Uani 1 1 d . . .
N1B N 0.30049(19) 0.0166(2) 0.3512(4) 0.0188(11) Uani 1 1 d . . .
N2A N 0.20578(17) -0.03168(18) 0.3490(3) 0.0167(11) Uani 1 1 d . . .
N2B N 0.20360(18) 0.0146(2) 0.3495(4) 0.0164(11) Uani 1 1 d . . .
N3A N 0.30423(19) -0.08663(18) 0.5083(3) 0.0176(10) Uani 1 1 d . . .
N3B N 0.31373(17) -0.13166(18) 0.5193(3) 0.0217(11) Uani 1 1 d D . .
H3 H 0.2984(2) -0.1540(2) 0.4988(4) 0.033 Uiso 1 1 d RD . .
N4A N 0.25309(16) -0.1206(2) 0.3513(4) 0.0183(12) Uani 1 1 d U . .
N4B N 0.25266(16) -0.16355(19) 0.3901(4) 0.0201(12) Uani 1 1 d U . .
N5A N 0.20384(18) -0.08602(17) 0.5092(3) 0.0171(11) Uani 1 1 d . . .
N5B N 0.19352(17) -0.13068(17) 0.5186(3) 0.0186(10) Uani 1 1 d D . .
H5 H 0.20646(19) -0.1531(2) 0.4930(4) 0.028 Uiso 1 1 d RD . .
N6A N 0.30137(18) 0.07747(17) 0.5005(3) 0.0171(11) Uani 1 1 d . . .
N6B N 0.29571(19) 0.1164(2) 0.5447(4) 0.0296(13) Uani 1 1 d . . .
N7A N 0.25195(15) 0.1031(2) 0.3406(4) 0.0173(11) Uani 1 1 d . . .
N7B N 0.24985(14) 0.0967(2) 0.2525(4) 0.0185(12) Uani 1 1 d D . .
H7 H 0.24922(15) 0.0710(3) 0.2265(4) 0.028 Uiso 1 1 d RD . .
N8A N 0.19949(18) 0.07528(17) 0.5015(3) 0.0169(10) Uani 1 1 d . . .
N8B N 0.20496(19) 0.1101(2) 0.5551(3) 0.0284(13) Uani 1 1 d D . .
H8 H 0.2291(2) 0.1262(2) 0.5563(3) 0.043 Uiso 1 1 d RD . .
C11 C 0.3349(2) -0.0423(2) 0.2960(4) 0.0203(13) Uani 1 1 d . . .
H11A H 0.3428 -0.0727 0.2826 0.024 Uiso 1 1 calc R . .
C12 C 0.3573(2) -0.0038(2) 0.2643(5) 0.0258(14) Uani 1 1 d . . .
H12A H 0.3826 -0.0028 0.2260 0.031 Uiso 1 1 calc R . .
C13 C 0.3346(2) 0.0322(2) 0.3006(4) 0.0229(14) Uani 1 1 d . . .
H13A H 0.3417 0.0632 0.2915 0.027 Uiso 1 1 calc R . .
C21 C 0.1716(2) -0.0466(2) 0.2990(4) 0.0185(13) Uani 1 1 d . . .
H21A H 0.1652 -0.0775 0.2874 0.022 Uiso 1 1 calc R . .
C22 C 0.1470(2) -0.0105(2) 0.2670(4) 0.0224(14) Uani 1 1 d . . .
H22A H 0.1212 -0.0114 0.2301 0.027 Uiso 1 1 calc R . .
C23 C 0.1683(2) 0.0273(2) 0.3005(4) 0.0216(14) Uani 1 1 d . . .
H23A H 0.1593 0.0576 0.2904 0.026 Uiso 1 1 calc R . .
C31 C 0.3338(2) -0.0655(2) 0.5588(4) 0.0237(14) Uani 1 1 d . . .
H31A H 0.3352 -0.0336 0.5650 0.028 Uiso 1 1 calc R . .
C32 C 0.3625(2) -0.0953(2) 0.6016(4) 0.0287(15) Uani 1 1 d . . .
H32A H 0.3866 -0.0881 0.6402 0.034 Uiso 1 1 calc R . .
C33 C 0.3481(2) -0.1378(2) 0.5755(4) 0.0252(14) Uani 1 1 d . . .
H33A H 0.3603 -0.1660 0.5938 0.030 Uiso 1 1 calc R . .
C41 C 0.25340(19) -0.1251(3) 0.2645(5) 0.0226(15) Uani 1 1 d . . .
H41A H 0.2539 -0.1010 0.2234 0.027 Uiso 1 1 calc R . .
C42 C 0.2529(2) -0.1709(3) 0.2439(5) 0.0261(16) Uani 1 1 d . . .
H42A H 0.2527 -0.1841 0.1872 0.031 Uiso 1 1 calc R . .
C43 C 0.25259(19) -0.1929(3) 0.3227(5) 0.0259(15) Uani 1 1 d . . .
H43A H 0.2524 -0.2248 0.3290 0.031 Uiso 1 1 calc R . .
C51 C 0.1749(2) -0.0644(2) 0.5605(4) 0.0221(13) Uani 1 1 d . . .
H51A H 0.1743 -0.0325 0.5681 0.026 Uiso 1 1 calc R . .
C52 C 0.1453(2) -0.0946(2) 0.6022(4) 0.0264(14) Uani 1 1 d . . .
H52A H 0.1212 -0.0878 0.6412 0.032 Uiso 1 1 calc R . .
C53 C 0.1591(2) -0.1360(2) 0.5735(4) 0.0219(13) Uani 1 1 d . . .
H53A H 0.1462 -0.1641 0.5902 0.026 Uiso 1 1 calc R . .
C61 C 0.3440(2) 0.0628(2) 0.5134(4) 0.0243(14) Uani 1 1 d . . .
H61A H 0.3567 0.0363 0.4887 0.029 Uiso 1 1 calc R . .
C62 C 0.3663(2) 0.0925(2) 0.5681(4) 0.0278(15) Uani 1 1 d . . .
H62A H 0.3965 0.0907 0.5891 0.033 Uiso 1 1 calc R . .
C63 C 0.3344(2) 0.1257(2) 0.5854(5) 0.0289(15) Uani 1 1 d . . .
H63A H 0.3394 0.1514 0.6213 0.035 Uiso 1 1 calc R . .
C71 C 0.2563(2) 0.1477(3) 0.3513(5) 0.0267(15) Uani 1 1 d . . .
H71A H 0.2589 0.1624 0.4064 0.032 Uiso 1 1 calc R . .
C72 C 0.2566(2) 0.1695(2) 0.2717(5) 0.0281(17) Uani 1 1 d . . .
H72A H 0.2590 0.2010 0.2613 0.034 Uiso 1 1 calc R . .
C73 C 0.2527(2) 0.1353(3) 0.2095(5) 0.0274(15) Uani 1 1 d . . .
H73A H 0.2522 0.1390 0.1477 0.033 Uiso 1 1 calc R . .
C81 C 0.1565(2) 0.0614(2) 0.5110(4) 0.0242(14) Uani 1 1 d . . .
H81A H 0.1430 0.0370 0.4800 0.029 Uiso 1 1 calc R . .
C82 C 0.1348(2) 0.0882(2) 0.5730(4) 0.0250(14) Uani 1 1 d . . .
H82A H 0.1044 0.0859 0.5929 0.030 Uiso 1 1 calc R . .
C83 C 0.1666(2) 0.1185(2) 0.5989(5) 0.0292(14) Uani 1 1 d . . .
H83A H 0.1624 0.1418 0.6410 0.035 Uiso 1 1 calc R . .
C10A C 0.493(4) 0.022(3) 0.197(4) 0.170(12) Uiso 0.25 1 d PD A -1
H10A H 0.4996 0.0096 0.2550 0.254 Uiso 0.25 1 calc PRD A -1
H10B H 0.4608 0.0239 0.1875 0.254 Uiso 0.25 1 calc PRD A -1
H10C H 0.5065 0.0526 0.1928 0.254 Uiso 0.25 1 calc PRD A -1
C20A C 0.515(3) -0.009(2) 0.124(3) 0.170(12) Uiso 0.25 1 d PD A -1
H20A H 0.5448 -0.0214 0.1451 0.203 Uiso 0.25 1 calc PRD A -1
H20B H 0.4953 -0.0353 0.1117 0.203 Uiso 0.25 1 calc PRD A -1
C30A C 0.523(2) 0.019(3) 0.037(3) 0.170(12) Uiso 0.25 1 d PD A -1
H30A H 0.5114 0.0502 0.0448 0.203 Uiso 0.25 1 calc PRD A -1
H30B H 0.5558 0.0210 0.0236 0.203 Uiso 0.25 1 calc PRD A -1
C40A C 0.498(4) -0.005(2) -0.043(3) 0.170(12) Uiso 0.25 1 d PD A -1
H40A H 0.5199 -0.0164 -0.0852 0.203 Uiso 0.25 1 calc PRD A -1
H40B H 0.4794 -0.0302 -0.0206 0.203 Uiso 0.25 1 calc PRD A -1
C50A C 0.465(2) 0.031(3) -0.090(4) 0.170(12) Uiso 0.25 1 d PD A -1
H50A H 0.4369 0.0159 -0.1074 0.203 Uiso 0.25 1 calc PRD A -1
H50B H 0.4580 0.0557 -0.0490 0.203 Uiso 0.25 1 calc PRD A -1
C60A C 0.490(3) 0.051(2) -0.174(4) 0.170(12) Uiso 0.25 1 d PD A -1
H60A H 0.4685 0.0697 -0.2072 0.254 Uiso 0.25 1 calc PRD A -1
H60B H 0.5002 0.0259 -0.2116 0.254 Uiso 0.25 1 calc PRD A -1
H60C H 0.5157 0.0692 -0.1562 0.254 Uiso 0.25 1 calc PRD A -1
C10B C 0.508(3) 0.047(2) 0.209(4) 0.170(12) Uiso 0.25 1 d PD B -2
H10D H 0.5236 0.0396 0.1538 0.254 Uiso 0.25 1 calc PRD B -2
H10E H 0.5173 0.0774 0.2278 0.254 Uiso 0.25 1 calc PRD B -2
H10F H 0.4757 0.0458 0.2007 0.254 Uiso 0.25 1 calc PRD B -2
C20B C 0.523(3) 0.011(2) 0.282(4) 0.170(12) Uiso 0.25 1 d PD B -2
H20C H 0.5136 -0.0194 0.2640 0.203 Uiso 0.25 1 calc PRD B -2
H20D H 0.5561 0.0116 0.2896 0.203 Uiso 0.25 1 calc PRD B -2
C30B C 0.4992(18) 0.024(3) 0.373(4) 0.170(12) Uiso 0.25 1 d PD B -2
H30C H 0.4731 0.0036 0.3826 0.203 Uiso 0.25 1 calc PRD B -2
H30D H 0.4879 0.0553 0.3702 0.203 Uiso 0.25 1 calc PRD B -2
C40B C 0.5343(18) 0.019(3) 0.451(4) 0.170(12) Uiso 0.25 1 d PD B -2
H40C H 0.5504 0.0477 0.4598 0.203 Uiso 0.25 1 calc PRD B -2
H40D H 0.5568 -0.0047 0.4363 0.203 Uiso 0.25 1 calc PRD B -2
C50B C 0.508(2) 0.005(6) 0.538(4) 0.170(12) Uiso 0.25 1 d PD B -2
H50C H 0.4911 -0.0230 0.5286 0.203 Uiso 0.25 1 calc PRD B -2
H50D H 0.4867 0.0293 0.5544 0.203 Uiso 0.25 1 calc PRD B -2
C60B C 0.544(2) -0.002(3) 0.615(4) 0.170(12) Uiso 0.25 1 d PD B -2
H60D H 0.5340 -0.0272 0.6525 0.254 Uiso 0.25 1 calc PRD B -2
H60E H 0.5456 0.0256 0.6509 0.254 Uiso 0.25 1 calc PRD B -2
H60F H 0.5735 -0.0087 0.5906 0.254 Uiso 0.25 1 calc PRD B -2

loop_
_atom_site_aniso_label
_atom_site_aniso_U_11
_atom_site_aniso_U_22
_atom_site_aniso_U_33
_atom_site_aniso_U_23
_atom_site_aniso_U_13
_atom_site_aniso_U_12
Ru1 0.0133(2) 0.0133(3) 0.0133(3) -0.0002(3) 0.0002(2) 0.00023(15)
Ru2 0.0143(2) 0.0135(3) 0.0127(3) -0.0001(3) -0.0007(2) -0.00135(15)
O1W 0.043(3) 0.038(4) 0.013(3) 0.001(3) -0.001(2) 0.0003(15)
O1 0.016(2) 0.014(2) 0.013(3) -0.0017(18) 0.0018(12) -0.0017(14)
N1A 0.015(2) 0.015(3) 0.017(2) -0.0022(19) 0.001(2) 0.0011(19)
N1B 0.020(3) 0.022(3) 0.014(3) 0.006(2) -0.003(2) 0.002(2)
N2A 0.021(3) 0.013(3) 0.016(2) -0.003(2) 0.0026(19) 0.002(2)
N2B 0.018(3) 0.018(3) 0.014(3) 0.003(2) 0.003(2) 0.001(2)
N3A 0.025(3) 0.015(2) 0.013(2) -0.004(2) 0.002(2) 0.002(2)
N3B 0.027(3) 0.007(2) 0.031(3) 0.003(2) -0.005(2) 0.004(2)
N4A 0.015(2) 0.019(3) 0.021(3) 0.000(2) 0.0022(18) -0.0020(19)
N4B 0.027(3) 0.002(3) 0.031(3) -0.004(2) 0.0033(19) 0.0005(17)
N5A 0.023(3) 0.011(2) 0.017(2) -0.004(2) -0.001(2) 0.001(2)
N5B 0.023(2) 0.007(2) 0.026(2) 0.002(2) 0.002(2) -0.003(2)
N6A 0.024(3) 0.013(3) 0.015(2) 0.000(2) -0.002(2) 0.001(2)
N6B 0.031(3) 0.030(3) 0.028(3) -0.007(2) 0.001(2) -0.005(3)
N7A 0.018(2) 0.016(3) 0.018(3) 0.004(2) -0.0004(17) -0.0001(18)
N7B 0.026(3) 0.016(3) 0.014(2) 0.002(2) -0.0034(18) 0.0005(17)
N8A 0.023(3) 0.014(3) 0.014(2) -0.002(2) -0.003(2) 0.001(2)
N8B 0.036(3) 0.021(3) 0.028(3) -0.005(2) 0.002(2) -0.002(2)
C11 0.020(3) 0.017(3) 0.024(3) 0.003(2) 0.005(2) 0.004(3)
C12 0.017(3) 0.035(4) 0.025(3) 0.002(3) 0.007(3) 0.003(3)
C13 0.019(3) 0.030(4) 0.019(3) 0.004(3) -0.002(2) -0.003(3)
C21 0.018(3) 0.013(3) 0.024(3) -0.006(3) -0.001(2) 0.000(2)
C22 0.016(3) 0.030(4) 0.021(3) -0.004(3) -0.005(2) 0.002(2)
C23 0.016(3) 0.033(4) 0.016(3) 0.000(3) -0.005(2) 0.009(3)
C31 0.032(3) 0.009(3) 0.031(3) -0.004(2) -0.008(3) 0.002(3)
C32 0.023(3) 0.033(4) 0.030(3) -0.002(3) -0.011(3) 0.007(3)
C33 0.022(3) 0.021(3) 0.033(3) 0.005(3) -0.004(3) 0.007(3)
C41 0.024(3) 0.022(4) 0.022(3) -0.006(3) 0.003(2) 0.002(2)
C42 0.024(3) 0.026(4) 0.028(4) -0.010(3) -0.004(2) 0.006(2)
C43 0.026(3) 0.010(3) 0.042(4) -0.002(4) 0.004(2) -0.002(2)
C51 0.027(3) 0.010(3) 0.029(3) -0.002(2) 0.007(3) 0.005(2)
C52 0.019(3) 0.027(4) 0.033(3) -0.004(3) 0.010(3) 0.002(3)
C53 0.023(3) 0.017(3) 0.026(3) 0.003(2) 0.003(3) -0.001(2)
C61 0.026(3) 0.011(3) 0.036(3) 0.006(3) -0.001(3) -0.002(2)
C62 0.018(3) 0.030(4) 0.036(4) 0.004(3) -0.007(3) -0.010(3)
C63 0.029(4) 0.026(4) 0.031(3) -0.012(3) 0.003(3) -0.009(3)
C71 0.038(4) 0.018(4) 0.024(4) -0.002(3) 0.001(3) -0.003(3)
C72 0.046(4) 0.007(3) 0.032(4) 0.005(3) 0.004(3) 0.001(3)
C73 0.032(3) 0.024(4) 0.026(4) 0.008(3) 0.000(2) -0.003(2)
C81 0.021(3) 0.015(3) 0.037(3) 0.002(3) 0.002(3) 0.001(2)
C82 0.016(3) 0.028(4) 0.032(3) 0.006(3) 0.002(3) 0.008(3)
C83 0.036(4) 0.018(3) 0.033(3) -0.002(3) 0.003(3) 0.006(3)

loop_
_atom_type_symbol
_atom_type_description
_atom_type_scat_dispersion_real
_atom_type_scat_dispersion_imag
_atom_type_scat_source
C C 0.0181 0.0091 'International Tables Vol C Tables 4.2.6.8 and 6.1.1.4'
H H 0.0000 0.0000 'International Tables Vol C Tables 4.2.6.8 and 6.1.1.4'
N N 0.0311 0.0180 'International Tables Vol C Tables 4.2.6.8 and 6.1.1.4'
O O 0.0492 0.0322 'International Tables Vol C Tables 4.2.6.8 and 6.1.1.4'
Ru Ru 0.0552 3.2960 'International Tables Vol C Tables 4.2.6.8 and 6.1.1.4'

loop_
_geom_angle_atom_site_label_1
_geom_angle_atom_site_label_2
_geom_angle_atom_site_label_3
_geom_angle
_geom_angle_site_symmetry_1
_geom_angle_site_symmetry_3
_geom_angle_publ_flag
O1 Ru1 N2A 86.38(19) . . ?
O1 Ru1 N1A 86.75(18) . . ?
N2A Ru1 N1A 86.9(2) . . ?
O1 Ru1 N5A 87.87(19) . . ?
N2A Ru1 N5A 90.4(2) . . ?
N1A Ru1 N5A 174.1(2) . . ?
O1 Ru1 N3A 90.09(19) . . ?
N2A Ru1 N3A 176.2(2) . . ?
N1A Ru1 N3A 91.6(2) . . ?
N5A Ru1 N3A 90.7(2) . . ?
O1 Ru1 N4A 178.22(17) . . ?
N2A Ru1 N4A 92.0(2) . . ?
N1A Ru1 N4A 94.0(2) . . ?
N5A Ru1 N4A 91.3(2) . . ?
N3A Ru1 N4A 91.5(2) . . ?
O1 Ru2 N1B 85.6(2) . . ?
O1 Ru2 N2B 86.0(2) . . ?
N1B Ru2 N2B 88.6(3) . . ?
O1 Ru2 N6A 93.05(19) . . ?
N1B Ru2 N6A 89.5(2) . . ?
N2B Ru2 N6A 177.9(2) . . ?
O1 Ru2 N8A 92.63(19) . . ?
N1B Ru2 N8A 177.5(2) . . ?
N2B Ru2 N8A 89.6(2) . . ?
N6A Ru2 N8A 92.3(2) . . ?
O1 Ru2 N7A 175.1(2) . . ?
N1B Ru2 N7A 90.1(2) . . ?
N2B Ru2 N7A 91.5(2) . . ?
N6A Ru2 N7A 89.3(2) . . ?
N8A Ru2 N7A 91.5(2) . . ?
Ru2 O1 Ru1 114.6(3) . . ?
C11 N1A N1B 108.6(5) . . ?
C11 N1A Ru1 136.6(4) . . ?
N1B N1A Ru1 114.7(4) . . ?
C13 N1B N1A 108.0(5) . . ?
C13 N1B Ru2 134.1(5) . . ?
N1A N1B Ru2 117.9(4) . . ?
C21 N2A N2B 107.3(5) . . ?
C21 N2A Ru1 135.6(4) . . ?
N2B N2A Ru1 117.0(4) . . ?
C23 N2B N2A 108.3(5) . . ?
C23 N2B Ru2 136.0(5) . . ?
N2A N2B Ru2 115.6(4) . . ?
C31 N3A N3B 104.7(5) . . ?
C31 N3A Ru1 130.4(4) . . ?
N3B N3A Ru1 125.0(4) . . ?
C33 N3B N3A 111.4(5) . . ?
C41 N4A N4B 109.3(6) . . ?
C41 N4A Ru1 128.6(6) . . ?
N4B N4A Ru1 122.1(4) . . ?
C43 N4B N4A 105.2(6) . . ?
C51 N5A N5B 105.2(5) . . ?
C51 N5A Ru1 130.1(4) . . ?
N5B N5A Ru1 124.7(4) . . ?
C53 N5B N5A 110.7(5) . . ?
N6B N6A C61 108.5(5) . . ?
N6B N6A Ru2 124.2(4) . . ?
C61 N6A Ru2 127.3(4) . . ?
C63 N6B N6A 107.7(6) . . ?
C71 N7A N7B 105.2(6) . . ?
C71 N7A Ru2 135.0(5) . . ?
N7B N7A Ru2 119.8(5) . . ?
C73 N7B N7A 111.7(6) . . ?
N8B N8A C81 106.7(5) . . ?
N8B N8A Ru2 124.2(4) . . ?
C81 N8A Ru2 129.0(4) . . ?
N8A N8B C83 110.4(6) . . ?
N1A C11 C12 109.1(6) . . ?
C13 C12 C11 105.1(6) . . ?
N1B C13 C12 109.2(6) . . ?
N2A C21 C22 110.0(5) . . ?
C23 C22 C21 104.8(6) . . ?
N2B C23 C22 109.6(6) . . ?
N3A C31 C32 112.2(6) . . ?
C31 C32 C33 104.8(6) . . ?
N3B C33 C32 107.0(6) . . ?
N4A C41 C42 108.7(7) . . ?
C43 C42 C41 105.4(7) . . ?
N4B C43 C42 111.3(7) . . ?
N5A C51 C52 111.3(5) . . ?
C53 C52 C51 103.9(5) . . ?
N5B C53 C52 108.9(6) . . ?
N6A C61 C62 109.3(6) . . ?
C61 C62 C63 103.9(6) . . ?
N6B C63 C62 110.6(6) . . ?
N7A C71 C72 110.9(7) . . ?
C71 C72 C73 105.1(7) . . ?
N7B C73 C72 107.2(6) . . ?
N8A C81 C82 109.6(6) . . ?
C83 C82 C81 104.6(6) . . ?
N8B C83 C82 108.7(6) . . ?
C30A C20A C10A 109.3(10) . . ?
C40A C30A C20A 109.7(10) . . ?
C50A C40A C30A 109.9(10) . . ?
C60A C50A C40A 109.9(10) . . ?
C30B C20B C10B 109.6(10) . . ?
C20B C30B C40B 110.1(10) . . ?
C30B C40B C50B 109.8(10) . . ?
C40B C50B C60B 109.6(10) . . ?

loop_
_geom_bond_atom_site_label_1
_geom_bond_atom_site_label_2
_geom_bond_distance
_geom_bond_site_symmetry_2
_geom_bond_publ_flag
Ru1 O1 1.902(5) . ?
Ru1 N2A 2.038(5) . ?
Ru1 N1A 2.064(5) . ?
Ru1 N5A 2.083(5) . ?
Ru1 N3A 2.092(5) . ?
Ru1 N4A 2.105(6) . ?
Ru2 O1 1.887(5) . ?
Ru2 N1B 2.045(6) . ?
Ru2 N2B 2.064(6) . ?
Ru2 N6A 2.077(5) . ?
Ru2 N8A 2.104(5) . ?
Ru2 N7A 2.108(6) . ?
N1A C11 1.330(8) . ?
N1A N1B 1.366(8) . ?
N1B C13 1.352(9) . ?
N2A C21 1.341(8) . ?
N2A N2B 1.370(8) . ?
N2B C23 1.337(8) . ?
N3A C31 1.323(8) . ?
N3A N3B 1.372(8) . ?
N3B C33 1.342(8) . ?
N4A C41 1.330(9) . ?
N4A N4B 1.402(9) . ?
N4B C43 1.346(9) . ?
N5A C51 1.326(8) . ?
N5A N5B 1.364(8) . ?
N5B C53 1.329(8) . ?
N6A N6B 1.347(8) . ?
N6A C61 1.349(8) . ?
N6B C63 1.330(9) . ?
N7A C71 1.336(10) . ?
N7A N7B 1.359(8) . ?
N7B C73 1.318(10) . ?
N8A N8B 1.325(8) . ?
N8A C81 1.345(8) . ?
N8B C83 1.340(9) . ?
C11 C12 1.403(9) . ?
C12 C13 1.378(10) . ?
C21 C22 1.382(9) . ?
C22 C23 1.381(9) . ?
C31 C32 1.387(9) . ?
C32 C33 1.388(10) . ?
C41 C42 1.393(11) . ?
C42 C43 1.366(11) . ?
C51 C52 1.404(9) . ?
C52 C53 1.364(9) . ?
C61 C62 1.379(9) . ?
C62 C63 1.388(10) . ?
C71 C72 1.374(11) . ?
C72 C73 1.392(11) . ?
C81 C82 1.393(9) . ?
C82 C83 1.360(10) . ?
C10A C20A 1.593(10) . ?
C20A C30A 1.591(10) . ?
C30A C40A 1.589(10) . ?
C40A C50A 1.589(10) . ?
C50A C60A 1.588(10) . ?
C10B C20B 1.594(10) . ?
C20B C30B 1.588(10) . ?
C30B C40B 1.589(10) . ?
C40B C50B 1.590(10) . ?
C50B C60B 1.591(10) . ?
